data_7121443
loop_
_publ_author_name
'Suter, Riccardo'
'Swidan, Ala'aeddeen'
'Macdonald, Charles L. B.'
'Burford, Neil'

_publ_section_title
;
 Oxidation of a germanium(ii) dication to access cationic germanium(iv)
 fluorides.
;
_journal_issue 33
_journal_name_full 'Chemical communications (Cambridge, England)'
_journal_page_first 4140
_journal_page_last 4143
_journal_paper_doi 10.1039/c8cc01799a
_journal_volume 54
_journal_year 2018
_chemical_formula_moiety 'C30 H33 Ge N7, 2(C F3 O3 S)'
_chemical_formula_sum 'C32 H33 F6 Ge N7 O6 S2'
_chemical_formula_weight 862.40
_space_group_crystal_system monoclinic
_space_group_IT_number 14
_space_group_name_Hall '-P 2ybc'
_space_group_name_H-M_alt 'P 1 21/c 1'
_symmetry_Int_Tables_number 14
_symmetry_space_group_name_Hall '-P 2ybc'
_symmetry_space_group_name_H-M 'P 1 21/c 1'
_atom_sites_solution_primary dual
_audit_creation_date 2017-11-22
_audit_creation_method
;
Olex2 1.2
(compiled 2017.08.10 svn.r3458 for OlexSys, GUI svn.r5381)
;
_audit_update_record
;
2017-11-22 deposited with the CCDC.
2018-03-26 downloaded from the CCDC.
;
_cell_angle_alpha 90
_cell_angle_beta 96.184(2)
_cell_angle_gamma 90
_cell_formula_units_Z 4
_cell_length_a 14.7605(7)
_cell_length_b 11.2818(5)
_cell_length_c 21.5537(10)
_cell_measurement_reflns_used 9071
_cell_measurement_temperature 150.0
_cell_measurement_theta_max 33.218
_cell_measurement_theta_min 2.776
_cell_volume 3568.3(3)
_computing_cell_refinement 'SAINT v8.37A (Bruker, 2015)'
_computing_data_reduction 'SAINT v8.37A (Bruker, 2015)'
_computing_molecular_graphics 'Olex2 (Dolomanov et al., 2009)'
_computing_publication_material 'Olex2 (Dolomanov et al., 2009)'
_computing_structure_refinement 'olex2.refine (Bourhis et al., 2015)'
_computing_structure_solution 'XT (Sheldrick, 2015)'
_diffrn_ambient_temperature 150.0
_diffrn_measured_fraction_theta_full 0.9968
_diffrn_measured_fraction_theta_max 0.9968
_diffrn_measurement_device_type 'Bruker APEX-II CCD'
_diffrn_measurement_method '\f and \w scans'
_diffrn_radiation_type 'Mo K\a'
_diffrn_radiation_wavelength 0.71073
_diffrn_reflns_av_R_equivalents 0.0299
_diffrn_reflns_av_unetI/netI 0.0187
_diffrn_reflns_limit_h_max 22
_diffrn_reflns_limit_h_min -22
_diffrn_reflns_limit_k_max 17
_diffrn_reflns_limit_k_min -17
_diffrn_reflns_limit_l_max 33
_diffrn_reflns_limit_l_min -33
_diffrn_reflns_number 116595
_diffrn_reflns_theta_full 33.2629
_diffrn_reflns_theta_max 33.26
_diffrn_reflns_theta_min 2.78
_diffrn_standards_number 0
_exptl_absorpt_coefficient_mu 1.062
_exptl_absorpt_correction_T_max 0.7465
_exptl_absorpt_correction_T_min 0.7103
_exptl_absorpt_correction_type multi-scan
_exptl_absorpt_process_details
'SADABS-2016/2 (Bruker,2016/2) was used for absorption correction. wR2(int) was 0.0438 before and 0.0406 after correction. The Ratio of minimum to maximum transmission is 0.9515. The \l/2 correction factor is Not present.'
_exptl_crystal_density_diffrn 1.6051
_exptl_crystal_description block
_exptl_crystal_F_000 1762.6963
_exptl_crystal_size_max 0.26
_exptl_crystal_size_mid 0.21
_exptl_crystal_size_min 0.18
_refine_diff_density_max 0.9328
_refine_diff_density_min -1.0728
_refine_diff_density_rms 0.0916
_refine_ls_d_res_high 0.6479
_refine_ls_d_res_low 7.3373
_refine_ls_goodness_of_fit_ref 1.0506
_refine_ls_hydrogen_treatment constr
_refine_ls_matrix_type full
_refine_ls_number_constraints 54
_refine_ls_number_parameters 490
_refine_ls_number_reflns 13707
_refine_ls_number_restraints 0
_refine_ls_restrained_S_all 1.0506
_refine_ls_R_factor_all 0.0430
_refine_ls_R_factor_gt 0.0320
_refine_ls_shift/su_max 0.0000
_refine_ls_shift/su_mean 0.0000
_refine_ls_structure_factor_coef Fsqd
_refine_ls_weighting_details 'w=1/[\s^2^(Fo^2^)+(0.0409P)^2^+2.2381P] where P=(Fo^2^+2Fc^2^)/3'
_refine_ls_weighting_scheme calc
_refine_ls_wR_factor_gt 0.0798
_refine_ls_wR_factor_ref 0.0864
_reflns_Friedel_coverage 0.0
_reflns_limit_h_max 22
_reflns_limit_h_min -22
_reflns_limit_k_max 17
_reflns_limit_k_min 0
_reflns_limit_l_max 33
_reflns_limit_l_min 0
_reflns_number_gt 11594
_reflns_number_total 13707
_reflns_threshold_expression I>=2u(I)
_cod_data_source_file c8cc01799a2.cif
_cod_data_source_block ASRS11052_P21c
_cod_depositor_comments 'Adding full bibliography for 7121441--7121443.cif.'
_cod_database_code 7121443
_olex2_refinement_description
;
1. Fixed Uiso
 At 1.2 times of:
  All C(H) groups, All C(H,H) groups
 At 1.5 times of:
  All C(H,H,H) groups
2.a Secondary CH2 refined with riding coordinates:
 C1(H1a,H1b), C3(H3a,H3b), C2(H2a,H2b), C27(H27a,H27b), C29(H29a,H29b),
 C25(H25a,H25b)
2.b Aromatic/amide H refined with riding coordinates:
 C20(H20), C23(H23), C11(H11), C21(H21), C17(H17), C22(H22), C14(H14), C8(H8),
 C10(H10), C16(H16), C15(H15), C9(H9)
2.c Idealised Me refined as rotating group:
 C28(H28a,H28b,H28c), C30(H30a,H30b,H30c), C26(H26a,H26b,H26c)
;
_olex2_submission_special_instructions 'No special instructions were received'

loop_
_space_group_symop_id
_space_group_symop_operation_xyz
1 x,y,z
2 -x,y+1/2,-z+1/2
3 -x,-y,-z
4 x,-y-1/2,z-1/2

loop_
_atom_site_label
_atom_site_type_symbol
_atom_site_fract_x
_atom_site_fract_y
_atom_site_fract_z
_atom_site_U_iso_or_equiv
_atom_site_adp_type
_atom_site_occupancy
_atom_site_refinement_flags_posn
Ge1 Ge 0.162650(8) 0.404312(11) 0.480952(5) 0.01288(3) Uani 1.000000 .
S1 S 0.37675(2) 0.22649(3) 0.252312(15) 0.01913(6) Uani 1.000000 .
S2 S 0.88475(2) 0.14251(4) 0.292675(16) 0.02548(7) Uani 1.000000 .
F1 F 0.42037(7) 0.10004(11) 0.35332(5) 0.0389(3) Uani 1.000000 .
F3 F 0.52275(7) 0.10268(11) 0.28992(5) 0.0414(3) Uani 1.000000 .
O4 O 0.85143(8) 0.16228(11) 0.22840(5) 0.0303(2) Uani 1.000000 .
F5 F 0.80730(8) 0.06932(12) 0.38891(5) 0.0438(3) Uani 1.000000 .
F2 F 0.40102(9) -0.00140(9) 0.26899(6) 0.0452(3) Uani 1.000000 .
N3 N 0.27565(7) 0.48882(9) 0.46575(5) 0.01383(17) Uani 1.000000 .
N2 N 0.23860(7) 0.24532(9) 0.46431(5) 0.01416(17) Uani 1.000000 .
N1 N 0.15121(7) 0.38335(9) 0.37910(5) 0.01228(16) Uani 1.000000 .
N4 N 0.09055(7) 0.57288(9) 0.43786(5) 0.01500(18) Uani 1.000000 .
N7 N -0.02056(7) 0.62605(10) 0.36451(5) 0.01581(18) Uani 1.000000 .
O1 O 0.28296(7) 0.21173(11) 0.26421(6) 0.0297(2) Uani 1.000000 .
N5 N 0.24121(7) 0.07901(9) 0.40899(5) 0.01578(18) Uani 1.000000 .
N6 N 0.36718(7) 0.56355(9) 0.40116(5) 0.01542(18) Uani 1.000000 .
O2 O 0.39335(9) 0.20631(14) 0.18897(5) 0.0386(3) Uani 1.000000 .
O3 O 0.42064(10) 0.32726(12) 0.28294(8) 0.0472(4) Uani 1.000000 .
C24 C -0.02177(8) 0.70796(11) 0.41253(6) 0.0156(2) Uani 1.000000 .
C6 C 0.04650(8) 0.54823(11) 0.38278(5) 0.01434(19) Uani 1.000000 .
C4 C 0.21122(8) 0.19155(10) 0.41102(5) 0.01407(19) Uani 1.000000 .
C19 C 0.04792(8) 0.67337(11) 0.45854(6) 0.0150(2) Uani 1.000000 .
C5 C 0.29240(8) 0.49884(10) 0.40662(5) 0.01312(18) Uani 1.000000 .
C13 C 0.34395(8) 0.55052(11) 0.50194(6) 0.0153(2) Uani 1.000000 .
C1 C 0.14857(8) 0.25377(10) 0.36317(5) 0.0151(2) Uani 1.000000 .
H1a H 0.08583(8) 0.22277(10) 0.36319(5) 0.0181(2) Uiso 1.000000 R
H1b H 0.16828(8) 0.24125(10) 0.32118(5) 0.0181(2) Uiso 1.000000 R
C20 C 0.06293(9) 0.73529(12) 0.51464(6) 0.0194(2) Uani 1.000000 .
H20 H 0.10964(9) 0.71259(12) 0.54620(6) 0.0233(3) Uiso 1.000000 R
C18 C 0.40189(8) 0.59778(11) 0.46118(6) 0.0164(2) Uani 1.000000 .
C12 C 0.29006(8) 0.16226(11) 0.50063(6) 0.0149(2) Uani 1.000000 .
C3 C 0.06481(8) 0.43735(11) 0.34918(6) 0.0158(2) Uani 1.000000 .
H3a H 0.07062(8) 0.45508(11) 0.30480(6) 0.0190(2) Uiso 1.000000 R
H3b H 0.01366(8) 0.38115(11) 0.35103(6) 0.0190(2) Uiso 1.000000 R
C7 C 0.29274(8) 0.05768(11) 0.46590(6) 0.0169(2) Uani 1.000000 .
C23 C -0.07753(9) 0.80544(12) 0.41961(6) 0.0198(2) Uani 1.000000 .
H23 H -0.12380(9) 0.82890(12) 0.38792(6) 0.0237(3) Uiso 1.000000 R
C11 C 0.33399(8) 0.17117(12) 0.56095(6) 0.0184(2) Uani 1.000000 .
H11 H 0.33100(8) 0.24144(12) 0.58492(6) 0.0221(3) Uiso 1.000000 R
O6 O 0.91222(14) 0.24615(18) 0.32734(7) 0.0743(7) Uani 1.000000 .
C21 C 0.00669(10) 0.83161(12) 0.52245(6) 0.0217(2) Uani 1.000000 .
H21 H 0.01463(10) 0.87508(12) 0.56040(6) 0.0260(3) Uiso 1.000000 R
C17 C 0.47947(9) 0.66246(12) 0.48246(7) 0.0230(3) Uani 1.000000 .
H17 H 0.51867(9) 0.69476(12) 0.45462(7) 0.0277(3) Uiso 1.000000 R
C2 C 0.23270(8) 0.44248(11) 0.35488(5) 0.01471(19) Uani 1.000000 .
H2a H 0.26805(8) 0.38267(11) 0.33403(5) 0.0177(2) Uiso 1.000000 R
H2b H 0.21129(8) 0.50342(11) 0.32363(5) 0.0177(2) Uiso 1.000000 R
C27 C 0.40391(9) 0.59988(11) 0.34319(6) 0.0195(2) Uani 1.000000 .
H27a H 0.47110(9) 0.59198(11) 0.34848(6) 0.0234(3) Uiso 1.000000 R
H27b H 0.37961(9) 0.54700(11) 0.30868(6) 0.0234(3) Uiso 1.000000 R
C29 C -0.09172(9) 0.61092(13) 0.31203(6) 0.0216(2) Uani 1.000000 .
H29a H -0.11405(9) 0.68964(13) 0.29695(6) 0.0259(3) Uiso 1.000000 R
H29b H -0.06579(9) 0.57018(13) 0.27729(6) 0.0259(3) Uiso 1.000000 R
C25 C 0.21909(10) -0.00778(11) 0.35905(6) 0.0201(2) Uani 1.000000 .
H25a H 0.20130(10) 0.03463(11) 0.31939(6) 0.0241(3) Uiso 1.000000 R
H25b H 0.27398(10) -0.05556(11) 0.35372(6) 0.0241(3) Uiso 1.000000 R
C22 C -0.06166(9) 0.86628(12) 0.47556(7) 0.0218(2) Uani 1.000000 .
H22 H -0.09809(9) 0.93345(12) 0.48241(7) 0.0262(3) Uiso 1.000000 R
C14 C 0.36116(9) 0.56593(13) 0.56632(6) 0.0207(2) Uani 1.000000 .
H14 H 0.32183(9) 0.53403(13) 0.59418(6) 0.0248(3) Uiso 1.000000 R
F6 F 0.72251(10) 0.1732(3) 0.32427(8) 0.1076(9) Uani 1.000000 .
C28 C 0.37835(10) 0.72716(12) 0.32663(7) 0.0250(3) Uani 1.000000 .
H28a H 0.4059(7) 0.7505(4) 0.2891(4) 0.0374(4) Uiso 1.000000 GR
H28b H 0.31191(11) 0.7340(3) 0.3188(6) 0.0374(4) Uiso 1.000000 GR
H28c H 0.4008(8) 0.77926(18) 0.3613(3) 0.0374(4) Uiso 1.000000 GR
C8 C 0.34163(10) -0.04131(12) 0.48930(7) 0.0241(3) Uani 1.000000 .
H8 H 0.34412(10) -0.11204(12) 0.46562(7) 0.0289(3) Uiso 1.000000 R
C10 C 0.38223(10) 0.07272(13) 0.58431(7) 0.0238(3) Uani 1.000000 .
H10 H 0.41324(10) 0.07550(13) 0.62526(7) 0.0286(3) Uiso 1.000000 R
C16 C 0.49625(9) 0.67702(13) 0.54645(8) 0.0262(3) Uani 1.000000 .
H16 H 0.54864(9) 0.72024(13) 0.56291(8) 0.0314(3) Uiso 1.000000 R
C15 C 0.43842(10) 0.63005(14) 0.58773(7) 0.0259(3) Uani 1.000000 .
H15 H 0.45244(10) 0.64241(14) 0.63130(7) 0.0310(3) Uiso 1.000000 R
C9 C 0.38636(11) -0.03099(14) 0.54888(7) 0.0278(3) Uani 1.000000 .
H9 H 0.42094(11) -0.09624(14) 0.56632(7) 0.0334(3) Uiso 1.000000 R
C31 C 0.43340(10) 0.10056(13) 0.29292(7) 0.0239(3) Uani 1.000000 .
C30 C -0.17037(11) 0.53911(18) 0.33167(8) 0.0341(4) Uani 1.000000 .
H30a H -0.2170(5) 0.5299(12) 0.2961(2) 0.0512(5) Uiso 1.000000 GR
H30b H -0.1484(2) 0.4608(5) 0.3461(7) 0.0512(5) Uiso 1.000000 GR
H30c H -0.1967(7) 0.5801(7) 0.3656(5) 0.0512(5) Uiso 1.000000 GR
F4 F 0.75097(18) -0.0007(2) 0.30133(7) 0.1280(11) Uani 1.000000 .
C26 C 0.14269(13) -0.08933(16) 0.37270(9) 0.0360(4) Uani 1.000000 .
H26a H 0.1324(7) -0.1486(9) 0.3394(4) 0.0540(6) Uiso 1.000000 GR
H26b H 0.1591(5) -0.1293(10) 0.4127(4) 0.0540(6) Uiso 1.000000 GR
H26c H 0.0869(3) -0.0430(2) 0.3749(7) 0.0540(6) Uiso 1.000000 GR
O5 O 0.94538(16) 0.0450(2) 0.30260(9) 0.0970(9) Uani 1.000000 .
C32 C 0.78620(12) 0.0948(2) 0.32902(8) 0.0397(4) Uani 1.000000 .

loop_
_atom_site_aniso_label
_atom_site_aniso_U_11
_atom_site_aniso_U_22
_atom_site_aniso_U_33
_atom_site_aniso_U_12
_atom_site_aniso_U_13
_atom_site_aniso_U_23
Ge1 0.01298(6) 0.01518(6) 0.01073(5) -0.00245(4) 0.00245(4) -0.00088(4)
S1 0.01626(13) 0.02117(14) 0.01971(13) 0.00143(10) 0.00086(10) 0.00043(11)
S2 0.02020(14) 0.03734(19) 0.01909(14) -0.00304(13) 0.00300(11) -0.00162(13)
F1 0.0344(5) 0.0615(7) 0.0212(4) 0.0027(5) 0.0052(4) 0.0147(4)
F3 0.0197(4) 0.0618(7) 0.0439(6) 0.0132(4) 0.0083(4) 0.0247(5)
O4 0.0378(6) 0.0322(6) 0.0204(5) -0.0076(5) 0.0011(4) 0.0009(4)
F5 0.0397(6) 0.0698(8) 0.0224(4) -0.0147(5) 0.0055(4) 0.0049(5)
F2 0.0565(7) 0.0216(5) 0.0568(7) 0.0049(5) 0.0031(6) 0.0006(5)
N3 0.0125(4) 0.0160(4) 0.0129(4) -0.0029(3) 0.0009(3) -0.0013(3)
N2 0.0157(4) 0.0126(4) 0.0140(4) -0.0001(3) 0.0009(3) -0.0002(3)
N1 0.0115(4) 0.0128(4) 0.0125(4) -0.0010(3) 0.0009(3) -0.0004(3)
N4 0.0142(4) 0.0156(4) 0.0147(4) 0.0007(3) -0.0005(3) -0.0003(3)
N7 0.0141(4) 0.0191(5) 0.0141(4) 0.0033(3) 0.0006(3) 0.0022(4)
O1 0.0182(4) 0.0360(6) 0.0357(6) 0.0045(4) 0.0064(4) -0.0017(5)
N5 0.0192(5) 0.0126(4) 0.0158(4) 0.0001(3) 0.0031(4) -0.0017(3)
N6 0.0140(4) 0.0148(4) 0.0179(4) -0.0024(3) 0.0042(3) 0.0002(3)
O2 0.0353(6) 0.0618(9) 0.0200(5) 0.0203(6) 0.0082(4) 0.0124(5)
O3 0.0444(7) 0.0252(6) 0.0669(10) -0.0071(5) -0.0179(7) -0.0041(6)
C24 0.0151(5) 0.0158(5) 0.0162(5) 0.0005(4) 0.0037(4) 0.0024(4)
C6 0.0124(4) 0.0164(5) 0.0141(4) 0.0011(4) 0.0011(4) 0.0010(4)
C4 0.0157(5) 0.0127(5) 0.0141(4) -0.0007(4) 0.0027(4) -0.0001(4)
C19 0.0142(5) 0.0144(5) 0.0165(5) -0.0002(4) 0.0024(4) 0.0010(4)
C5 0.0122(4) 0.0126(4) 0.0147(5) -0.0005(4) 0.0020(4) 0.0006(4)
C13 0.0128(5) 0.0150(5) 0.0175(5) -0.0017(4) -0.0008(4) -0.0023(4)
C1 0.0183(5) 0.0133(5) 0.0132(4) -0.0010(4) -0.0003(4) -0.0020(4)
C20 0.0203(5) 0.0184(5) 0.0195(5) -0.0010(4) 0.0024(4) -0.0022(4)
C18 0.0130(5) 0.0147(5) 0.0215(5) -0.0012(4) 0.0011(4) -0.0022(4)
C12 0.0141(5) 0.0145(5) 0.0163(5) -0.0002(4) 0.0021(4) 0.0015(4)
C3 0.0133(5) 0.0179(5) 0.0154(5) 0.0013(4) -0.0023(4) -0.0019(4)
C7 0.0179(5) 0.0147(5) 0.0185(5) 0.0009(4) 0.0033(4) 0.0008(4)
C23 0.0184(5) 0.0179(5) 0.0236(6) 0.0038(4) 0.0052(4) 0.0051(4)
C11 0.0174(5) 0.0195(5) 0.0178(5) -0.0012(4) -0.0003(4) 0.0010(4)
O6 0.0988(14) 0.0873(13) 0.0371(8) -0.0739(12) 0.0081(8) -0.0192(8)
C21 0.0251(6) 0.0173(5) 0.0235(6) -0.0023(5) 0.0071(5) -0.0043(5)
C17 0.0147(5) 0.0190(6) 0.0352(7) -0.0045(4) 0.0014(5) -0.0037(5)
C2 0.0140(5) 0.0182(5) 0.0123(4) -0.0031(4) 0.0030(4) -0.0003(4)
C27 0.0190(5) 0.0170(5) 0.0243(6) -0.0014(4) 0.0109(4) 0.0022(4)
C29 0.0178(5) 0.0313(7) 0.0148(5) 0.0050(5) -0.0020(4) 0.0030(5)
C25 0.0284(6) 0.0148(5) 0.0176(5) -0.0011(4) 0.0051(5) -0.0049(4)
C22 0.0228(6) 0.0154(5) 0.0287(6) 0.0015(4) 0.0094(5) 0.0008(5)
C14 0.0197(5) 0.0238(6) 0.0177(5) -0.0018(5) -0.0016(4) -0.0044(4)
F6 0.0368(7) 0.214(3) 0.0756(11) 0.0484(12) 0.0237(7) 0.0609(14)
C28 0.0295(7) 0.0184(6) 0.0282(6) 0.0010(5) 0.0085(5) 0.0046(5)
C8 0.0282(6) 0.0171(6) 0.0270(6) 0.0060(5) 0.0025(5) 0.0009(5)
C10 0.0217(6) 0.0258(6) 0.0228(6) 0.0020(5) -0.0027(5) 0.0057(5)
C16 0.0170(5) 0.0222(6) 0.0373(8) -0.0024(5) -0.0063(5) -0.0091(6)
C15 0.0231(6) 0.0260(6) 0.0264(6) -0.0007(5) -0.0073(5) -0.0101(5)
C9 0.0285(7) 0.0233(6) 0.0305(7) 0.0083(5) -0.0019(6) 0.0058(5)
C31 0.0203(6) 0.0292(7) 0.0225(6) 0.0031(5) 0.0044(5) 0.0059(5)
C30 0.0221(6) 0.0477(10) 0.0305(7) -0.0077(6) -0.0067(6) 0.0076(7)
F4 0.186(2) 0.158(2) 0.0403(8) -0.1519(19) 0.0139(10) -0.0147(10)
C26 0.0373(8) 0.0324(8) 0.0398(9) -0.0162(7) 0.0107(7) -0.0148(7)
O5 0.1070(16) 0.140(2) 0.0522(10) 0.0932(16) 0.0439(11) 0.0454(12)
C32 0.0289(8) 0.0659(13) 0.0237(7) -0.0211(8) -0.0005(6) 0.0022(7)

loop_
_atom_type_symbol
_atom_type_scat_dispersion_real
_atom_type_scat_dispersion_imag
_atom_type_scat_Cromer_Mann_a1
_atom_type_scat_Cromer_Mann_a2
_atom_type_scat_Cromer_Mann_a3
_atom_type_scat_Cromer_Mann_a4
_atom_type_scat_Cromer_Mann_b1
_atom_type_scat_Cromer_Mann_b2
_atom_type_scat_Cromer_Mann_b3
_atom_type_scat_Cromer_Mann_b4
_atom_type_scat_Cromer_Mann_c
_atom_type_scat_source
_atom_type_scat_dispersion_source
C 0.00347 0.00161 2.31000 1.02000 1.58860 0.86500 20.84390 10.20750 0.56870 51.65120 0.215599998832 'International Tables Volume C Table 6.1.1.4 (pp. 500-502)' 'Henke, Gullikson and Davis, At. Data and Nucl. Data Tables, 1993, 54, 2'
F 0.01794 0.01033 3.53920 2.64120 1.51700 1.02430 10.28250 4.29440 0.26150 26.14760 0.277599990368 'International Tables Volume C Table 6.1.1.4 (pp. 500-502)' 'Henke, Gullikson and Davis, At. Data and Nucl. Data Tables, 1993, 54, 2'
H 0.00000 0.00000 0.49300 0.32291 0.14019 0.04081 10.51090 26.12570 3.14236 57.79970 0.0030380000826 'International Tables Volume C Table 6.1.1.4 (pp. 500-502)' 'Henke, Gullikson and Davis, At. Data and Nucl. Data Tables, 1993, 54, 2'
Ge 0.18162 1.86805 16.08160 6.37470 3.70680 3.68300 2.85090 0.25160 11.44680 54.76250 2.13129997253 'International Tables Volume C Table 6.1.1.4 (pp. 500-502)' 'Henke, Gullikson and Davis, At. Data and Nucl. Data Tables, 1993, 54, 2'
O 0.01158 0.00611 3.04850 2.28680 1.54630 0.86700 13.27710 5.70110 0.32390 32.90890 0.250800013542 'International Tables Volume C Table 6.1.1.4 (pp. 500-502)' 'Henke, Gullikson and Davis, At. Data and Nucl. Data Tables, 1993, 54, 2'
N 0.00653 0.00323 12.21260 3.13220 2.01250 1.16630 0.00570 9.89330 28.99750 0.58260 -11.5290002823 'International Tables Volume C Table 6.1.1.4 (pp. 500-502)' 'Henke, Gullikson and Davis, At. Data and Nucl. Data Tables, 1993, 54, 2'
S 0.12424 0.12443 6.90530 5.20340 1.43790 1.58630 1.46790 22.21510 0.25360 56.17200 0.866900026798 'International Tables Volume C Table 6.1.1.4 (pp. 500-502)' 'Henke, Gullikson and Davis, At. Data and Nucl. Data Tables, 1993, 54, 2'

loop_
_geom_angle_atom_site_label_1
_geom_angle_atom_site_label_2
_geom_angle_atom_site_label_3
_geom_angle
N2 Ge1 N3 84.90(4)
N1 Ge1 N3 82.05(4)
N1 Ge1 N2 74.38(4)
N4 Ge1 N3 84.11(4)
N4 Ge1 N2 146.58(4)
N4 Ge1 N1 72.90(4)
O2 S1 O1 114.63(7)
O3 S1 O1 113.82(8)
O3 S1 O2 116.75(10)
C31 S1 O1 102.92(7)
C31 S1 O2 102.54(7)
C31 S1 O3 103.63(8)
O6 S2 O4 115.30(10)
O5 S2 O4 114.24(10)
O5 S2 O6 114.71(16)
C32 S2 O4 104.85(7)
C32 S2 O6 102.37(10)
C32 S2 O5 103.18(13)
C5 N3 Ge1 116.55(8)
C13 N3 Ge1 136.07(8)
C13 N3 C5 107.24(10)
C4 N2 Ge1 114.11(8)
C12 N2 Ge1 136.46(8)
C12 N2 C4 106.05(10)
C1 N1 Ge1 109.32(7)
C3 N1 Ge1 110.94(7)
C3 N1 C1 107.35(9)
C2 N1 Ge1 108.56(7)
C2 N1 C1 110.59(9)
C2 N1 C3 110.09(9)
C6 N4 Ge1 110.31(8)
C19 N4 Ge1 137.85(8)
C19 N4 C6 105.28(10)
C6 N7 C24 106.46(10)
C29 N7 C24 125.86(10)
C29 N7 C6 126.19(11)
C7 N5 C4 106.52(10)
C25 N5 C4 127.28(11)
C25 N5 C7 126.07(11)
C18 N6 C5 107.08(10)
C27 N6 C5 127.48(11)
C27 N6 C18 125.33(10)
C19 C24 N7 105.90(10)
C23 C24 N7 131.50(11)
C23 C24 C19 122.59(12)
N7 C6 N4 113.57(11)
C3 C6 N4 121.21(10)
C3 C6 N7 124.89(10)
N5 C4 N2 112.94(10)
C1 C4 N2 119.69(10)
C1 C4 N5 127.23(11)
C24 C19 N4 108.77(10)
C20 C19 N4 130.59(11)
C20 C19 C24 120.61(11)
N6 C5 N3 111.77(10)
C2 C5 N3 121.75(10)
C2 C5 N6 126.48(10)
C18 C13 N3 107.10(10)
C14 C13 N3 131.52(11)
C14 C13 C18 121.35(11)
C4 C1 N1 107.60(9)
H1a C1 N1 110.19(6)
H1a C1 C4 110.19(6)
H1b C1 N1 110.19(6)
H1b C1 C4 110.19(6)
H1b C1 H1a 108.5
H20 C20 C19 121.43(7)
C21 C20 C19 117.15(12)
C21 C20 H20 121.43(8)
C13 C18 N6 106.82(10)
C17 C18 N6 131.12(12)
C17 C18 C13 122.03(12)
C7 C12 N2 108.15(10)
C11 C12 N2 130.32(11)
C11 C12 C7 121.53(11)
C6 C3 N1 108.93(9)
H3a C3 N1 109.90(6)
H3a C3 C6 109.90(7)
H3b C3 N1 109.90(6)
H3b C3 C6 109.90(6)
H3b C3 H3a 108.3
C12 C7 N5 106.33(10)
C8 C7 N5 132.00(12)
C8 C7 C12 121.66(12)
H23 C23 C24 121.94(8)
C22 C23 C24 116.13(12)
C22 C23 H23 121.94(8)
H11 C11 C12 121.59(7)
C10 C11 C12 116.82(12)
C10 C11 H11 121.59(8)
H21 C21 C20 119.23(8)
C22 C21 C20 121.54(12)
C22 C21 H21 119.23(8)
H17 C17 C18 121.87(8)
C16 C17 C18 116.27(13)
C16 C17 H17 121.87(8)
C5 C2 N1 110.96(9)
H2a C2 N1 109.45(6)
H2a C2 C5 109.45(6)
H2b C2 N1 109.45(6)
H2b C2 C5 109.45(6)
H2b C2 H2a 108.0
H27a C27 N6 109.44(7)
H27b C27 N6 109.44(7)
H27b C27 H27a 108.0
C28 C27 N6 110.97(11)
C28 C27 H27a 109.44(8)
C28 C27 H27b 109.44(8)
H29a C29 N7 109.50(7)
H29b C29 N7 109.50(7)
H29b C29 H29a 108.1
C30 C29 N7 110.71(11)
C30 C29 H29a 109.50(9)
C30 C29 H29b 109.50(9)
H25a C25 N5 109.19(7)
H25b C25 N5 109.19(7)
H25b C25 H25a 107.9
C26 C25 N5 112.09(11)
C26 C25 H25a 109.19(10)
C26 C25 H25b 109.19(9)
C21 C22 C23 121.97(12)
H22 C22 C23 119.02(8)
H22 C22 C21 119.02(8)
H14 C14 C13 121.59(7)
C15 C14 C13 116.83(13)
C15 C14 H14 121.59(9)
H28a C28 C27 109.5
H28b C28 C27 109.5
H28b C28 H28a 109.5
H28c C28 C27 109.5
H28c C28 H28a 109.5
H28c C28 H28b 109.5
H8 C8 C7 121.80(8)
C9 C8 C7 116.40(13)
C9 C8 H8 121.80(8)
H10 C10 C11 119.26(8)
C9 C10 C11 121.48(13)
C9 C10 H10 119.26(8)
H16 C16 C17 118.94(8)
C15 C16 C17 122.12(12)
C15 C16 H16 118.94(8)
C16 C15 C14 121.41(13)
H15 C15 C14 119.30(9)
H15 C15 C16 119.30(8)
C10 C9 C8 122.09(13)
H9 C9 C8 118.96(8)
H9 C9 C10 118.96(8)
F1 C31 S1 111.36(10)
F3 C31 S1 111.66(10)
F3 C31 F1 107.20(12)
F2 C31 S1 111.16(10)
F2 C31 F1 106.91(13)
F2 C31 F3 108.33(13)
H30a C30 C29 109.5
H30b C30 C29 109.5
H30b C30 H30a 109.5
H30c C30 C29 109.5
H30c C30 H30a 109.5
H30c C30 H30b 109.5
H26a C26 C25 109.5
H26b C26 C25 109.5
H26b C26 H26a 109.5
H26c C26 C25 109.5
H26c C26 H26a 109.5
H26c C26 H26b 109.5
F5 C32 S2 111.77(12)
F6 C32 S2 112.10(16)
F6 C32 F5 108.64(17)
F4 C32 S2 110.21(16)
F4 C32 F5 107.74(17)
F4 C32 F6 106.1(2)

loop_
_geom_bond_atom_site_label_1
_geom_bond_atom_site_label_2
_geom_bond_distance
Ge1 N3 1.9790(10)
Ge1 N2 2.1655(10)
Ge1 N1 2.1963(10)
Ge1 N4 2.3236(10)
S1 O1 1.4446(11)
S1 O2 1.4310(12)
S1 O3 1.4338(13)
S1 C31 1.8238(14)
S2 O4 1.4366(11)
S2 O6 1.4229(16)
S2 O5 1.4193(18)
S2 C32 1.8068(17)
F1 C31 1.3362(17)
F3 C31 1.3275(17)
F5 C32 1.326(2)
F2 C31 1.3284(19)
N3 C5 1.3289(14)
N3 C13 1.3928(15)
N2 C4 1.3230(15)
N2 C12 1.3928(15)
N1 C1 1.5012(15)
N1 C3 1.4955(15)
N1 C2 1.5164(15)
N4 C6 1.3202(15)
N4 C19 1.3930(15)
N7 C24 1.3889(16)
N7 C6 1.3497(15)
N7 C29 1.4683(16)
N5 C4 1.3469(15)
N5 C7 1.3929(16)
N5 C25 1.4657(16)
N6 C5 1.3390(15)
N6 C18 1.3938(16)
N6 C27 1.4729(16)
C24 C19 1.4050(16)
C24 C23 1.3919(17)
C6 C3 1.4847(17)
C4 C1 1.4854(16)
C19 C20 1.3934(17)
C5 C2 1.4876(16)
C13 C18 1.3961(17)
C13 C14 1.3943(17)
C1 H1a 0.9900
C1 H1b 0.9900
C20 H20 0.9500
C20 C21 1.3886(19)
C18 C17 1.3931(17)
C12 C7 1.4001(17)
C12 C11 1.3924(17)
C3 H3a 0.9900
C3 H3b 0.9900
C7 C8 1.3943(18)
C23 H23 0.9500
C23 C22 1.385(2)
C11 H11 0.9500
C11 C10 1.3846(19)
C21 H21 0.9500
C21 C22 1.404(2)
C17 H17 0.9500
C17 C16 1.384(2)
C2 H2a 0.9900
C2 H2b 0.9900
C27 H27a 0.9900
C27 H27b 0.9900
C27 C28 1.5174(19)
C29 H29a 0.9900
C29 H29b 0.9900
C29 C30 1.513(2)
C25 H25a 0.9900
C25 H25b 0.9900
C25 C26 1.509(2)
C22 H22 0.9500
C14 H14 0.9500
C14 C15 1.3869(19)
F6 C32 1.287(3)
C28 H28a 0.9800
C28 H28b 0.9800
C28 H28c 0.9800
C8 H8 0.9500
C8 C9 1.384(2)
C10 H10 0.9500
C10 C9 1.402(2)
C16 H16 0.9500
C16 C15 1.402(2)
C15 H15 0.9500
C9 H9 0.9500
C30 H30a 0.9800
C30 H30b 0.9800
C30 H30c 0.9800
F4 C32 1.312(2)
C26 H26a 0.9800
C26 H26b 0.9800
C26 H26c 0.9800
